data_2221187
loop_
_publ_author_name
'Rahmani, Hossein'
'Pirelahi, Hooshang'
'Ng, Seik Weng'

_publ_section_title
;
 4-Methyl-2,4,6-triphenyl-4<i>H</i>-thiopyran
;
_journal_coeditor_code SJ2578
_journal_issue 3
_journal_name_full 'Acta Crystallographica Section E'
_journal_page_first o603
_journal_paper_doi 10.1107/S1600536809005911
_journal_volume 65
_journal_year 2009
_chemical_formula_iupac 'C24 H20 S'
_chemical_formula_moiety 'C24 H20 S'
_chemical_formula_sum 'C24 H20 S'
_chemical_formula_weight 340.46
_chemical_name_systematic
;
4-Methyl-2,4,6-triphenyl-4<i>H</i>-thiopyran
;
_space_group_IT_number 9
_symmetry_cell_setting monoclinic
_symmetry_space_group_name_Hall 'C -2yc'
_symmetry_space_group_name_H-M 'C 1 c 1'
_atom_sites_solution_hydrogens geom
_atom_sites_solution_primary direct
_atom_sites_solution_secondary difmap
_audit_creation_method SHELXL-97
_cell_angle_alpha 90.00
_cell_angle_beta 118.9870(10)
_cell_angle_gamma 90.00
_cell_formula_units_Z 4
_cell_length_a 9.8737(2)
_cell_length_b 22.5282(4)
_cell_length_c 9.2288(2)
_cell_measurement_reflns_used 4067
_cell_measurement_temperature 115(2)
_cell_measurement_theta_max 28.0
_cell_measurement_theta_min 2.5
_cell_volume 1795.67(6)
_computing_cell_refinement 'SAINT (Bruker, 2008)'
_computing_data_collection 'APEX2 (Bruker, 2008)'
_computing_data_reduction 'SAINT (Bruker, 2008)'
_computing_molecular_graphics 'X-SEED (Barbour, 2001)'
_computing_publication_material 'publCIF (Westrip, 2009)'
_computing_structure_refinement 'SHELXL97 (Sheldrick, 2008)'
_computing_structure_solution 'SHELXS97 (Sheldrick, 2008)'
_diffrn_ambient_temperature 115(2)
_diffrn_measured_fraction_theta_full 1.000
_diffrn_measured_fraction_theta_max 1.000
_diffrn_measurement_device_type 'Bruker SMART APEX'
_diffrn_measurement_method \w
_diffrn_radiation_monochromator graphite
_diffrn_radiation_source 'fine-focus sealed tube'
_diffrn_radiation_type MoK\a
_diffrn_radiation_wavelength 0.71073
_diffrn_reflns_av_R_equivalents 0.0238
_diffrn_reflns_av_sigmaI/netI 0.0344
_diffrn_reflns_limit_h_max 12
_diffrn_reflns_limit_h_min -12
_diffrn_reflns_limit_k_max 29
_diffrn_reflns_limit_k_min -29
_diffrn_reflns_limit_l_max 11
_diffrn_reflns_limit_l_min -11
_diffrn_reflns_number 8464
_diffrn_reflns_theta_full 27.49
_diffrn_reflns_theta_max 27.49
_diffrn_reflns_theta_min 1.81
_diffrn_standards_number 0
_exptl_absorpt_coefficient_mu 0.183
_exptl_absorpt_correction_T_max 0.982
_exptl_absorpt_correction_T_min 0.917
_exptl_absorpt_correction_type multi-scan
_exptl_absorpt_process_details '(SADABS; Sheldrick, 1996)'
_exptl_crystal_colour Colorless
_exptl_crystal_density_diffrn 1.259
_exptl_crystal_density_method 'not measured'
_exptl_crystal_description Prism
_exptl_crystal_F_000 720
_exptl_crystal_size_max 0.35
_exptl_crystal_size_mid 0.20
_exptl_crystal_size_min 0.10
_refine_diff_density_max 0.282
_refine_diff_density_min -0.175
_refine_ls_abs_structure_details 'Flack (1983), 1825 Friedel pairs'
_refine_ls_abs_structure_Flack 0.00(5)
_refine_ls_extinction_method none
_refine_ls_goodness_of_fit_ref 1.033
_refine_ls_hydrogen_treatment constr
_refine_ls_matrix_type full
_refine_ls_number_parameters 227
_refine_ls_number_reflns 3883
_refine_ls_number_restraints 2
_refine_ls_restrained_S_all 1.032
_refine_ls_R_factor_all 0.0312
_refine_ls_R_factor_gt 0.0288
_refine_ls_shift/su_max 0.001
_refine_ls_shift/su_mean 0.001
_refine_ls_structure_factor_coef Fsqd
_refine_ls_weighting_details 'calc w=1/[\s^2^(Fo^2^)+(0.0401P)^2^+0.2571P] where P=(Fo^2^+2Fc^2^)/3'
_refine_ls_weighting_scheme calc
_refine_ls_wR_factor_gt 0.0702
_refine_ls_wR_factor_ref 0.0720
_reflns_number_gt 3698
_reflns_number_total 3883
_reflns_threshold_expression I>\s(I)
_cod_data_source_file sj2578.cif
_cod_data_source_block I
_cod_depositor_comments
;
The following automatic conversions were performed:
'_symmetry_cell_setting' value 'Monoclinic' changed to 'monoclinic'
according to '/home/saulius/struct/CIF-dictionaries/cif_core.dic'
dictionary named 'cif_core.dic' version 2.4.1 from
2010-06-29.

'_exptl_absorpt_correction_type' value 'Multi-scan' changed
to 'multi-scan' according to
'/home/saulius/struct/CIF-dictionaries/cif_core.dic' dictionary named
'cif_core.dic' version 2.4.1 from 2010-06-29.

Automatic conversion script
Id: cif_fix_enum 1527 2010-12-29 10:47:43Z saulius 

The following automatic conversions were performed:

'_symmetry_cell_setting' value 'Monoclinic' changed to 'monoclinic'
according to /home/saulius/struct/CIF-dictionaries/cif_core.dic
dictionary named 'cif_core.dic' version 2.4.1 from
2010-06-29.

'_exptl_absorpt_correction_type' value 'Multi-scan'
changed to 'multi-scan' according to
/home/saulius/struct/CIF-dictionaries/cif_core.dic dictionary named
'cif_core.dic' version 2.4.1 from 2010-06-29.

Automatic conversion script
Id: cif_fix_values 1715 2011-07-08 13:25:40Z adriana 
;
_cod_original_sg_symbol_H-M 'C c'
_cod_database_code 2221187
_cod_database_fobs_code 2221187

loop_
_symmetry_equiv_pos_as_xyz
'x, y, z'
'x, -y, z+1/2'
'x+1/2, y+1/2, z'
'x+1/2, -y+1/2, z+1/2'

loop_
_atom_site_type_symbol
_atom_site_label
_atom_site_fract_x
_atom_site_fract_y
_atom_site_fract_z
_atom_site_U_iso_or_equiv
_atom_site_adp_type
_atom_site_calc_flag
_atom_site_refinement_flags
_atom_site_occupancy
_atom_site_disorder_assembly
_atom_site_disorder_group
S S1 0.49977(4) 0.892322(17) 0.49963(4) 0.01993(9) Uani d . 1 . .
C C1 0.48277(17) 0.87133(6) 0.67575(18) 0.0169(3) Uani d . 1 . .
C C2 0.37550(18) 0.83350(7) 0.66660(19) 0.0197(3) Uani d . 1 . .
H H2 0.3740 0.8259 0.7671 0.024 Uiso calc R 1 . .
C C3 0.25547(17) 0.80107(7) 0.51476(19) 0.0187(3) Uani d . 1 . .
C C4 0.22225(18) 0.83423(7) 0.35828(18) 0.0180(3) Uani d . 1 . .
H H4 0.1228 0.8283 0.2651 0.022 Uiso calc R 1 . .
C C5 0.31709(16) 0.87086(6) 0.33675(17) 0.0156(3) Uani d . 1 . .
C C6 0.3178(2) 0.73921(7) 0.5054(2) 0.0252(4) Uani d . 1 . .
H H6A 0.3487 0.7178 0.6092 0.038 Uiso calc R 1 . .
H H6B 0.4075 0.7437 0.4879 0.038 Uiso calc R 1 . .
H H6C 0.2366 0.7168 0.4131 0.038 Uiso calc R 1 . .
C C7 0.59735(17) 0.90088(7) 0.83149(19) 0.0174(3) Uani d . 1 . .
C C8 0.55816(18) 0.91435(7) 0.95401(19) 0.0210(3) Uani d . 1 . .
H H8 0.4585 0.9041 0.9379 0.025 Uiso calc R 1 . .
C C9 0.66275(19) 0.94253(7) 1.0990(2) 0.0241(3) Uani d . 1 . .
H H9 0.6341 0.9517 1.1810 0.029 Uiso calc R 1 . .
C C10 0.8091(2) 0.95738(7) 1.1249(2) 0.0236(4) Uani d . 1 . .
H H10 0.8809 0.9766 1.2245 0.028 Uiso calc R 1 . .
C C11 0.84996(18) 0.94407(7) 1.0045(2) 0.0237(3) Uani d . 1 . .
H H11 0.9503 0.9540 1.0221 0.028 Uiso calc R 1 . .
C C12 0.74509(18) 0.91643(7) 0.85877(19) 0.0207(3) Uani d . 1 . .
H H12 0.7738 0.9079 0.7765 0.025 Uiso calc R 1 . .
C C13 0.10640(17) 0.79667(7) 0.52855(18) 0.0183(3) Uani d . 1 . .
C C14 0.0894(2) 0.75238(8) 0.6233(2) 0.0255(3) Uani d . 1 . .
H H14 0.1679 0.7231 0.6742 0.031 Uiso calc R 1 . .
C C15 -0.0402(2) 0.75009(8) 0.6451(2) 0.0294(4) Uani d . 1 . .
H H15 -0.0487 0.7198 0.7118 0.035 Uiso calc R 1 . .
C C16 -0.1572(2) 0.79169(8) 0.5702(2) 0.0284(4) Uani d . 1 . .
H H16 -0.2465 0.7899 0.5836 0.034 Uiso calc R 1 . .
C C17 -0.14174(19) 0.83609(8) 0.47516(19) 0.0257(4) Uani d . 1 . .
H H17 -0.2212 0.8649 0.4232 0.031 Uiso calc R 1 . .
C C18 -0.01103(19) 0.83879(7) 0.45533(18) 0.0222(3) Uani d . 1 . .
H H18 -0.0016 0.8698 0.3910 0.027 Uiso calc R 1 . .
C C19 0.27339(17) 0.89872(7) 0.17441(18) 0.0165(3) Uani d . 1 . .
C C20 0.18705(18) 0.86626(7) 0.02926(18) 0.0191(3) Uani d . 1 . .
H H20 0.1658 0.8255 0.0359 0.023 Uiso calc R 1 . .
C C21 0.13179(19) 0.89302(7) -0.1250(2) 0.0222(3) Uani d . 1 . .
H H21 0.0729 0.8706 -0.2230 0.027 Uiso calc R 1 . .
C C22 0.16242(19) 0.95233(8) -0.1358(2) 0.0238(4) Uani d . 1 . .
H H22 0.1232 0.9708 -0.2412 0.029 Uiso calc R 1 . .
C C23 0.25068(19) 0.98482(7) 0.0078(2) 0.0242(3) Uani d . 1 . .
H H23 0.2722 1.0255 0.0005 0.029 Uiso calc R 1 . .
C C24 0.30752(18) 0.95805(7) 0.16187(18) 0.0192(3) Uani d . 1 . .
H H24 0.3700 0.9802 0.2594 0.023 Uiso calc R 1 . .

loop_
_atom_site_aniso_label
_atom_site_aniso_U_11
_atom_site_aniso_U_22
_atom_site_aniso_U_33
_atom_site_aniso_U_12
_atom_site_aniso_U_13
_atom_site_aniso_U_23
S1 0.01477(16) 0.02749(19) 0.01650(17) -0.00309(16) 0.00676(13) -0.00013(15)
C1 0.0159(7) 0.0177(7) 0.0151(7) 0.0022(6) 0.0060(6) 0.0015(6)
C2 0.0202(7) 0.0213(8) 0.0151(7) 0.0008(6) 0.0067(6) 0.0030(6)
C3 0.0183(7) 0.0174(7) 0.0179(7) -0.0021(6) 0.0069(6) 0.0014(5)
C4 0.0177(7) 0.0189(7) 0.0146(7) -0.0021(6) 0.0056(6) -0.0022(6)
C5 0.0144(7) 0.0154(7) 0.0151(7) 0.0006(5) 0.0056(6) -0.0027(5)
C6 0.0260(9) 0.0207(8) 0.0305(9) 0.0010(7) 0.0150(7) 0.0016(7)
C7 0.0144(7) 0.0168(7) 0.0159(7) 0.0014(6) 0.0032(6) 0.0022(5)
C8 0.0149(7) 0.0237(8) 0.0219(8) -0.0006(6) 0.0070(6) -0.0016(6)
C9 0.0233(8) 0.0294(8) 0.0197(8) 0.0019(7) 0.0105(6) -0.0021(6)
C10 0.0203(8) 0.0216(8) 0.0206(8) -0.0008(7) 0.0034(6) -0.0044(6)
C11 0.0167(7) 0.0261(8) 0.0250(8) -0.0027(6) 0.0075(6) -0.0014(6)
C12 0.0201(8) 0.0237(8) 0.0190(8) -0.0008(6) 0.0100(6) 0.0002(6)
C13 0.0172(7) 0.0187(7) 0.0153(7) -0.0034(6) 0.0048(6) -0.0022(5)
C14 0.0258(8) 0.0221(8) 0.0262(8) -0.0006(7) 0.0107(7) 0.0051(6)
C15 0.0318(9) 0.0282(9) 0.0302(9) -0.0090(7) 0.0167(8) 0.0027(7)
C16 0.0208(8) 0.0378(10) 0.0267(9) -0.0079(7) 0.0115(7) -0.0065(7)
C17 0.0198(8) 0.0340(9) 0.0182(8) 0.0035(7) 0.0050(6) -0.0011(6)
C18 0.0246(8) 0.0228(8) 0.0166(8) -0.0005(6) 0.0079(7) 0.0008(5)
C19 0.0140(7) 0.0203(7) 0.0165(8) 0.0010(6) 0.0084(6) -0.0008(6)
C20 0.0188(7) 0.0198(7) 0.0202(8) -0.0007(6) 0.0106(6) -0.0012(6)
C21 0.0184(8) 0.0318(9) 0.0166(8) -0.0006(6) 0.0086(6) -0.0019(6)
C22 0.0195(8) 0.0346(9) 0.0197(8) 0.0068(7) 0.0113(7) 0.0079(7)
C23 0.0262(8) 0.0216(8) 0.0314(9) -0.0006(7) 0.0191(7) 0.0027(6)
C24 0.0182(7) 0.0222(8) 0.0192(8) -0.0019(6) 0.0106(6) -0.0027(6)

loop_
_atom_type_symbol
_atom_type_description
_atom_type_scat_dispersion_real
_atom_type_scat_dispersion_imag
_atom_type_scat_source
C C 0.0033 0.0016 'International Tables Vol C Tables 4.2.6.8 and 6.1.1.4'
H H 0.0000 0.0000 'International Tables Vol C Tables 4.2.6.8 and 6.1.1.4'
S S 0.1246 0.1234 'International Tables Vol C Tables 4.2.6.8 and 6.1.1.4'

loop_
_geom_angle_atom_site_label_1
_geom_angle_atom_site_label_2
_geom_angle_atom_site_label_3
_geom_angle_site_symmetry_1
_geom_angle_site_symmetry_3
_geom_angle
_geom_angle_publ_flag
C5 S1 C1 . . 101.27(7) ?
C2 C1 C7 . . 123.89(14) ?
C2 C1 S1 . . 122.53(12) ?
C7 C1 S1 . . 113.57(11) ?
C1 C2 C3 . . 127.59(14) ?
C1 C2 H2 . . 116.2 ?
C3 C2 H2 . . 116.2 ?
C4 C3 C2 . . 110.82(12) ?
C4 C3 C13 . . 109.66(12) ?
C2 C3 C13 . . 107.77(13) ?
C4 C3 C6 . . 107.47(13) ?
C2 C3 C6 . . 109.47(13) ?
C13 C3 C6 . . 111.67(12) ?
C5 C4 C3 . . 127.18(13) ?
C5 C4 H4 . . 116.4 ?
C3 C4 H4 . . 116.4 ?
C4 C5 C19 . . 122.09(13) ?
C4 C5 S1 . . 122.96(11) ?
C19 C5 S1 . . 114.91(11) ?
C3 C6 H6A . . 109.5 ?
C3 C6 H6B . . 109.5 ?
H6A C6 H6B . . 109.5 ?
C3 C6 H6C . . 109.5 ?
H6A C6 H6C . . 109.5 ?
H6B C6 H6C . . 109.5 ?
C8 C7 C12 . . 118.32(14) ?
C8 C7 C1 . . 120.06(14) ?
C12 C7 C1 . . 121.62(14) ?
C9 C8 C7 . . 120.86(15) ?
C9 C8 H8 . . 119.6 ?
C7 C8 H8 . . 119.6 ?
C8 C9 C10 . . 120.22(15) ?
C8 C9 H9 . . 119.9 ?
C10 C9 H9 . . 119.9 ?
C11 C10 C9 . . 119.59(15) ?
C11 C10 H10 . . 120.2 ?
C9 C10 H10 . . 120.2 ?
C12 C11 C10 . . 120.30(15) ?
C12 C11 H11 . . 119.9 ?
C10 C11 H11 . . 119.9 ?
C11 C12 C7 . . 120.71(15) ?
C11 C12 H12 . . 119.6 ?
C7 C12 H12 . . 119.6 ?
C14 C13 C18 . . 117.92(14) ?
C14 C13 C3 . . 120.65(14) ?
C18 C13 C3 . . 121.32(14) ?
C15 C14 C13 . . 121.22(16) ?
C15 C14 H14 . . 119.4 ?
C13 C14 H14 . . 119.4 ?
C16 C15 C14 . . 120.43(16) ?
C16 C15 H15 . . 119.8 ?
C14 C15 H15 . . 119.8 ?
C15 C16 C17 . . 118.94(16) ?
C15 C16 H16 . . 120.5 ?
C17 C16 H16 . . 120.5 ?
C16 C17 C18 . . 120.56(16) ?
C16 C17 H17 . . 119.7 ?
C18 C17 H17 . . 119.7 ?
C17 C18 C13 . . 120.92(15) ?
C17 C18 H18 . . 119.5 ?
C13 C18 H18 . . 119.5 ?
C20 C19 C24 . . 118.78(14) ?
C20 C19 C5 . . 119.41(13) ?
C24 C19 C5 . . 121.68(13) ?
C21 C20 C19 . . 120.60(15) ?
C21 C20 H20 . . 119.7 ?
C19 C20 H20 . . 119.7 ?
C22 C21 C20 . . 120.09(15) ?
C22 C21 H21 . . 120.0 ?
C20 C21 H21 . . 120.0 ?
C21 C22 C23 . . 119.82(15) ?
C21 C22 H22 . . 120.1 ?
C23 C22 H22 . . 120.1 ?
C24 C23 C22 . . 120.22(15) ?
C24 C23 H23 . . 119.9 ?
C22 C23 H23 . . 119.9 ?
C23 C24 C19 . . 120.44(14) ?
C23 C24 H24 . . 119.8 ?
C19 C24 H24 . . 119.8 ?

loop_
_geom_bond_atom_site_label_1
_geom_bond_atom_site_label_2
_geom_bond_site_symmetry_2
_geom_bond_distance
_geom_bond_publ_flag
S1 C5 . 1.7661(14) ?
S1 C1 . 1.7772(15) ?
C1 C2 . 1.330(2) ?
C1 C7 . 1.488(2) ?
C2 C3 . 1.514(2) ?
C2 H2 . 0.9500 ?
C3 C4 . 1.514(2) ?
C3 C13 . 1.541(2) ?
C3 C6 . 1.543(2) ?
C4 C5 . 1.333(2) ?
C4 H4 . 0.9500 ?
C5 C19 . 1.483(2) ?
C6 H6A . 0.9800 ?
C6 H6B . 0.9800 ?
C6 H6C . 0.9800 ?
C7 C8 . 1.394(2) ?
C7 C12 . 1.399(2) ?
C8 C9 . 1.386(2) ?
C8 H8 . 0.9500 ?
C9 C10 . 1.387(3) ?
C9 H9 . 0.9500 ?
C10 C11 . 1.386(2) ?
C10 H10 . 0.9500 ?
C11 C12 . 1.386(2) ?
C11 H11 . 0.9500 ?
C12 H12 . 0.9500 ?
C13 C14 . 1.390(2) ?
C13 C18 . 1.393(2) ?
C14 C15 . 1.390(2) ?
C14 H14 . 0.9500 ?
C15 C16 . 1.384(3) ?
C15 H15 . 0.9500 ?
C16 C17 . 1.386(3) ?
C16 H16 . 0.9500 ?
C17 C18 . 1.390(2) ?
C17 H17 . 0.9500 ?
C18 H18 . 0.9500 ?
C19 C20 . 1.396(2) ?
C19 C24 . 1.397(2) ?
C20 C21 . 1.391(2) ?
C20 H20 . 0.9500 ?
C21 C22 . 1.384(2) ?
C21 H21 . 0.9500 ?
C22 C23 . 1.390(2) ?
C22 H22 . 0.9500 ?
C23 C24 . 1.388(2) ?
C23 H23 . 0.9500 ?
C24 H24 . 0.9500 ?

loop_
_geom_torsion_atom_site_label_1
_geom_torsion_atom_site_label_2
_geom_torsion_atom_site_label_3
_geom_torsion_atom_site_label_4
_geom_torsion_site_symmetry_1
_geom_torsion_site_symmetry_2
_geom_torsion_site_symmetry_3
_geom_torsion_site_symmetry_4
_geom_torsion
_geom_torsion_publ_flag
C5 S1 C1 C2 . . . . 17.61(15) ?
C5 S1 C1 C7 . . . . -161.33(11) ?
C7 C1 C2 C3 . . . . -179.48(15) ?
S1 C1 C2 C3 . . . . 1.7(2) ?
C1 C2 C3 C4 . . . . -24.4(2) ?
C1 C2 C3 C13 . . . . -144.35(16) ?
C1 C2 C3 C6 . . . . 94.01(19) ?
C2 C3 C4 C5 . . . . 26.5(2) ?
C13 C3 C4 C5 . . . . 145.30(15) ?
C6 C3 C4 C5 . . . . -93.12(19) ?
C3 C4 C5 C19 . . . . 177.18(14) ?
C3 C4 C5 S1 . . . . -5.5(2) ?
C1 S1 C5 C4 . . . . -15.81(15) ?
C1 S1 C5 C19 . . . . 161.67(11) ?
C2 C1 C7 C8 . . . . -31.3(2) ?
S1 C1 C7 C8 . . . . 147.59(12) ?
C2 C1 C7 C12 . . . . 149.37(16) ?
S1 C1 C7 C12 . . . . -31.71(19) ?
C12 C7 C8 C9 . . . . 0.1(2) ?
C1 C7 C8 C9 . . . . -179.21(15) ?
C7 C8 C9 C10 . . . . -0.5(3) ?
C8 C9 C10 C11 . . . . 0.2(3) ?
C9 C10 C11 C12 . . . . 0.4(3) ?
C10 C11 C12 C7 . . . . -0.8(3) ?
C8 C7 C12 C11 . . . . 0.5(2) ?
C1 C7 C12 C11 . . . . 179.82(15) ?
C4 C3 C13 C14 . . . . 157.18(14) ?
C2 C3 C13 C14 . . . . -82.11(17) ?
C6 C3 C13 C14 . . . . 38.2(2) ?
C4 C3 C13 C18 . . . . -26.78(19) ?
C2 C3 C13 C18 . . . . 93.93(16) ?
C6 C3 C13 C18 . . . . -145.80(14) ?
C18 C13 C14 C15 . . . . -0.2(2) ?
C3 C13 C14 C15 . . . . 175.99(16) ?
C13 C14 C15 C16 . . . . 1.0(3) ?
C14 C15 C16 C17 . . . . -0.9(3) ?
C15 C16 C17 C18 . . . . 0.0(3) ?
C16 C17 C18 C13 . . . . 0.8(2) ?
C14 C13 C18 C17 . . . . -0.7(2) ?
C3 C13 C18 C17 . . . . -176.85(14) ?
C4 C5 C19 C20 . . . . -37.1(2) ?
S1 C5 C19 C20 . . . . 145.37(12) ?
C4 C5 C19 C24 . . . . 138.58(16) ?
S1 C5 C19 C24 . . . . -38.92(19) ?
C24 C19 C20 C21 . . . . -2.1(2) ?
C5 C19 C20 C21 . . . . 173.78(14) ?
C19 C20 C21 C22 . . . . 0.1(2) ?
C20 C21 C22 C23 . . . . 1.0(2) ?
C21 C22 C23 C24 . . . . -0.3(2) ?
C22 C23 C24 C19 . . . . -1.7(2) ?
C20 C19 C24 C23 . . . . 2.8(2) ?
C5 C19 C24 C23 . . . . -172.93(14) ?

loop_
_cod_related_entry_id
_cod_related_entry_database
_cod_related_entry_code
1 ChemSpider 24741786
